data_7133840
loop_
_publ_author_name
'Meyer, Fabio'
'Puylaert, Pim'
'Duvinage, Daniel'
'Hupf, Emanuel'
'Beckmann, Jens'

_publ_section_title
;
 Cationic dinuclear complexes
 [M<sub>2</sub>(PCP)<sub>2</sub><i>&#x3bc;</i>-Cl][GaCl<sub>4</sub>] of
 the group 10 elements. metallophilic interactions and catalytic
 dehydrogenation of Me<sub>2</sub>NHBH<sub>3</sub>.
;
_journal_issue 88
_journal_name_full 'Chemical communications (Cambridge, England)'
_journal_page_first 12912
_journal_page_last 12915
_journal_paper_doi 10.1039/d4cc04296d
_journal_volume 60
_journal_year 2024
_chemical_formula_moiety 'C60 H46 Cl Ga P4'
_chemical_formula_sum 'C60 H46 Cl Ga P4'
_chemical_formula_weight 996.02
_space_group_crystal_system monoclinic
_space_group_IT_number 14
_space_group_name_Hall '-P 2ybc'
_space_group_name_H-M_alt 'P 1 21/c 1'
_atom_sites_solution_hydrogens geom
_audit_creation_date 2022-12-18
_audit_creation_method
;
Olex2 1.5
(compiled 2022.04.07 svn.rca3783a0 for OlexSys, GUI svn.r6498)
;
_audit_update_record
;
2024-09-15 deposited with the CCDC.	2024-10-08 downloaded from the CCDC.
;
_cell_angle_alpha 90
_cell_angle_beta 109.104(4)
_cell_angle_gamma 90
_cell_formula_units_Z 4
_cell_length_a 25.641(2)
_cell_length_b 10.5252(9)
_cell_length_c 19.2556(15)
_cell_measurement_reflns_used 9224
_cell_measurement_temperature 100.0
_cell_measurement_theta_max 30.92
_cell_measurement_theta_min 2.24
_cell_volume 4910.4(7)
_computing_cell_refinement 'SAINT V8.40A (Bruker, 2019)'
_computing_data_collection 'APEX3 V2019.1-01 (Bruker, 2019)'
_computing_data_reduction 'SAINT V8.40A (Bruker, 2019)'
_computing_molecular_graphics 'Olex2 1.5 (Dolomanov et al., 2009)'
_computing_publication_material 'Olex2 1.5 (Dolomanov et al., 2009)'
_computing_structure_refinement 'SHELXL 2016/4 (Sheldrick, 2015)'
_computing_structure_solution 'XT  (Sheldrick, 2015)'
_diffrn_ambient_temperature 100.0
_diffrn_detector 'Bruker APEX2 area detector'
_diffrn_detector_area_resol_mean 7.9
_diffrn_detector_type 'CCD area detector'
_diffrn_measured_fraction_theta_full 1.000
_diffrn_measured_fraction_theta_max 1.000
_diffrn_measurement_device 'three-circle diffractometer'
_diffrn_measurement_device_type 'Bruker SMART APEX2 area detector'
_diffrn_measurement_method '\w and \f scans'
_diffrn_radiation_monochromator 'mirror optics'
_diffrn_radiation_probe x-ray
_diffrn_radiation_type MoK\a
_diffrn_radiation_wavelength 0.71073
_diffrn_reflns_av_R_equivalents 0.0737
_diffrn_reflns_av_unetI/netI 0.0336
_diffrn_reflns_Laue_measured_fraction_full 1.000
_diffrn_reflns_Laue_measured_fraction_max 1.000
_diffrn_reflns_limit_h_max 34
_diffrn_reflns_limit_h_min -34
_diffrn_reflns_limit_k_max 14
_diffrn_reflns_limit_k_min -14
_diffrn_reflns_limit_l_max 25
_diffrn_reflns_limit_l_min -25
_diffrn_reflns_number 151264
_diffrn_reflns_point_group_measured_fraction_full 1.000
_diffrn_reflns_point_group_measured_fraction_max 1.000
_diffrn_reflns_theta_full 25.242
_diffrn_reflns_theta_max 28.282
_diffrn_reflns_theta_min 2.110
_diffrn_source 'microfocus sealed X-ray tube'
_diffrn_source_current 1.0
_diffrn_source_power 0.05
_diffrn_source_type 'Incoatec I\ms'
_diffrn_source_voltage 50.0
_diffrn_standards_number 0
_exptl_absorpt_coefficient_mu 0.785
_exptl_absorpt_correction_T_max 0.7462
_exptl_absorpt_correction_T_min 0.6249
_exptl_absorpt_correction_type multi-scan
_exptl_absorpt_process_details
;
SADABS-2016/2 (Bruker,2016/2) was used for absorption correction.
wR2(int) was 0.1472 before and 0.0715 after correction.
The Ratio of minimum to maximum transmission is 0.8374.
The \l/2 correction factor is Not present.
;
_exptl_crystal_colour 'clear colourless'
_exptl_crystal_colour_lustre clear
_exptl_crystal_colour_primary colourless
_exptl_crystal_density_diffrn 1.347
_exptl_crystal_description block
_exptl_crystal_F_000 2056
_exptl_crystal_size_max 0.3
_exptl_crystal_size_mid 0.2
_exptl_crystal_size_min 0.1
_refine_diff_density_max 0.887
_refine_diff_density_min -0.553
_refine_diff_density_rms 0.073
_refine_ls_extinction_method none
_refine_ls_goodness_of_fit_ref 1.076
_refine_ls_hydrogen_treatment constr
_refine_ls_matrix_type full
_refine_ls_number_parameters 613
_refine_ls_number_reflns 12167
_refine_ls_number_restraints 0
_refine_ls_restrained_S_all 1.076
_refine_ls_R_factor_all 0.0535
_refine_ls_R_factor_gt 0.0405
_refine_ls_shift/su_max 0.002
_refine_ls_shift/su_mean 0.000
_refine_ls_structure_factor_coef Fsqd
_refine_ls_weighting_details 'w=1/[\s^2^(Fo^2^)+(0.0314P)^2^+5.9321P] where P=(Fo^2^+2Fc^2^)/3'
_refine_ls_weighting_scheme calc
_refine_ls_wR_factor_gt 0.0895
_refine_ls_wR_factor_ref 0.0952
_reflns_Friedel_coverage 0.000
_reflns_number_gt 10186
_reflns_number_total 12167
_reflns_threshold_expression 'I > 2\s(I)'
_cod_data_source_file d4cc04296d2.cif
_cod_data_source_block meyerf210323_0ma
_cod_depositor_comments 'Adding full bibliography for 7133840--7133844.cif.'
_cod_database_code 7133840
_shelx_shelxl_version_number 2016/4
_shelx_space_group_comment
;
The symmetry employed for this shelxl refinement is uniquely defined
by the following loop, which should always be used as a source of
symmetry information in preference to the above space-group names.
They are only intended as comments.
;
_shelx_estimated_absorpt_t_max 0.926
_shelx_estimated_absorpt_t_min 0.799
_olex2_submission_special_instructions 'No special instructions were received'

loop_
_space_group_symop_operation_xyz
'x, y, z'
'x, -y-1/2, z-1/2'
'-x, -y, -z'
'-x, y+1/2, -z+1/2'

loop_
_atom_site_label
_atom_site_type_symbol
_atom_site_fract_x
_atom_site_fract_y
_atom_site_fract_z
_atom_site_U_iso_or_equiv
_atom_site_adp_type
_atom_site_occupancy
_atom_site_site_symmetry_order
_atom_site_calc_flag
_atom_site_refinement_flags_posn
_atom_site_refinement_flags_adp
_atom_site_refinement_flags_occupancy
_atom_site_disorder_assembly
_atom_site_disorder_group
Ga1 Ga 0.74338(2) 0.45714(3) 0.48040(2) 0.01137(7) Uani 0.89 1 d . . P A 1
Cl1 Cl 0.73904(3) 0.24366(6) 0.47724(4) 0.01904(14) Uani 0.89 1 d . . P A 1
P2 P 0.89075(2) 0.41304(5) 0.57653(3) 0.01452(10) Uani 1 1 d . . . . .
P4 P 0.79211(2) 0.57966(5) 0.63274(3) 0.01648(11) Uani 1 1 d . . . . .
P3 P 0.60433(2) 0.42973(5) 0.41480(3) 0.01428(11) Uani 1 1 d . . . . .
P1 P 0.71365(2) 0.55546(5) 0.35129(3) 0.01498(11) Uani 1 1 d . . . . .
C12 C 0.82172(8) 0.55572(19) 0.33401(10) 0.0167(4) Uani 1 1 d . . . . .
H12 H 0.807604 0.589177 0.285620 0.020 Uiso 1 1 calc R U . . .
C64 C 0.68634(8) 0.57645(19) 0.65331(10) 0.0192(4) Uani 1 1 d . . . . .
H64 H 0.702663 0.613266 0.700516 0.023 Uiso 1 1 calc R U . . .
C14 C 0.89716(7) 0.47238(19) 0.43498(10) 0.0156(4) Uani 1 1 d . . . . .
H14 H 0.934523 0.445295 0.453569 0.019 Uiso 1 1 calc R U . . .
C13 C 0.87634(8) 0.5179(2) 0.36315(10) 0.0179(4) Uani 1 1 d . . . . .
H13 H 0.899800 0.523044 0.333941 0.021 Uiso 1 1 calc R U . . .
C63 C 0.63123(8) 0.5389(2) 0.63027(10) 0.0187(4) Uani 1 1 d . . . . .
H63 H 0.610330 0.546495 0.662690 0.022 Uiso 1 1 calc R U . . .
C15 C 0.86438(7) 0.46566(18) 0.48025(10) 0.0131(3) Uani 1 1 d . . . . .
C62 C 0.60669(8) 0.49027(19) 0.55985(10) 0.0160(4) Uani 1 1 d . . . . .
H62 H 0.569219 0.463834 0.544853 0.019 Uiso 1 1 calc R U . . .
C61 C 0.63647(7) 0.47985(18) 0.51094(10) 0.0131(4) Uani 1 1 d . . . . .
C11 C 0.78798(7) 0.54330(18) 0.37774(10) 0.0151(4) Uani 1 1 d . . . . .
C10 C 0.80821(7) 0.49765(18) 0.45055(10) 0.0129(3) Uani 1 1 d . . . . .
C30 C 0.69354(8) 0.72141(19) 0.33912(10) 0.0166(4) Uani 1 1 d . . . . .
C80 C 0.55235(7) 0.55393(19) 0.37733(10) 0.0165(4) Uani 1 1 d . . . . .
C100 C 0.80580(8) 0.7486(2) 0.64797(10) 0.0171(4) Uani 1 1 d . . . . .
C41 C 0.99612(8) 0.30277(19) 0.59190(11) 0.0174(4) Uani 1 1 d . . . . .
H41 H 1.011612 0.385416 0.602323 0.021 Uiso 1 1 calc R U . . .
C65 C 0.71744(8) 0.55957(18) 0.60646(10) 0.0155(4) Uani 1 1 d . . . . .
C20 C 0.68659(7) 0.4753(2) 0.26363(10) 0.0176(4) Uani 1 1 d . . . . .
C40 C 0.93919(7) 0.28643(18) 0.57337(10) 0.0135(4) Uani 1 1 d . . . . .
C90 C 0.81571(7) 0.5032(2) 0.72281(11) 0.0172(4) Uani 1 1 d . . . . .
C51 C 0.95761(9) 0.6355(2) 0.58148(11) 0.0220(4) Uani 1 1 d . . . . .
H51 H 0.941487 0.641549 0.529607 0.026 Uiso 1 1 calc R U . . .
C70 C 0.55968(7) 0.29690(19) 0.42174(10) 0.0141(4) Uani 1 1 d . . . . .
C104 C 0.87461(10) 0.9156(2) 0.68208(13) 0.0306(5) Uani 1 1 d . . . . .
H104 H 0.911987 0.940770 0.704088 0.037 Uiso 1 1 calc R U . . .
C71 C 0.50268(8) 0.30789(19) 0.40610(11) 0.0177(4) Uani 1 1 d . . . . .
H71 H 0.485738 0.389159 0.396250 0.021 Uiso 1 1 calc R U . . .
C34 C 0.62080(9) 0.8787(2) 0.30677(12) 0.0280(5) Uani 1 1 d . . . . .
H34 H 0.582825 0.899321 0.285354 0.034 Uiso 1 1 calc R U . . .
C103 C 0.83481(11) 1.0064(2) 0.65254(14) 0.0341(6) Uani 1 1 d . . . . .
H103 H 0.844664 1.093587 0.654117 0.041 Uiso 1 1 calc R U . . .
C81 C 0.53637(9) 0.6469(2) 0.41773(11) 0.0221(4) Uani 1 1 d . . . . .
H81 H 0.554829 0.652708 0.469180 0.026 Uiso 1 1 calc R U . . .
C72 C 0.47053(8) 0.2010(2) 0.40481(12) 0.0208(4) Uani 1 1 d . . . . .
H72 H 0.431818 0.209643 0.394199 0.025 Uiso 1 1 calc R U . . .
C101 C 0.76581(9) 0.8407(2) 0.61812(12) 0.0246(4) Uani 1 1 d . . . . .
H101 H 0.728375 0.816112 0.595935 0.029 Uiso 1 1 calc R U . . .
C31 C 0.73160(9) 0.8177(2) 0.36992(12) 0.0253(5) Uani 1 1 d . . . . .
H31 H 0.769559 0.797372 0.391900 0.030 Uiso 1 1 calc R U . . .
C85 C 0.52576(9) 0.5522(2) 0.30117(11) 0.0240(4) Uani 1 1 d . . . . .
H85 H 0.536285 0.490844 0.272106 0.029 Uiso 1 1 calc R U . . .
C94 C 0.82982(10) 0.3007(2) 0.78567(14) 0.0326(5) Uani 1 1 d . . . . .
H94 H 0.828699 0.210544 0.783804 0.039 Uiso 1 1 calc R U . . .
C52 C 0.99854(10) 0.7208(2) 0.61844(14) 0.0305(5) Uani 1 1 d . . . . .
H52 H 1.010960 0.783019 0.591702 0.037 Uiso 1 1 calc R U . . .
C82 C 0.49390(10) 0.7313(2) 0.38414(13) 0.0294(5) Uani 1 1 d . . . . .
H82 H 0.482677 0.792001 0.412929 0.035 Uiso 1 1 calc R U . . .
C21 C 0.66517(8) 0.5363(2) 0.19614(11) 0.0228(4) Uani 1 1 d . . . . .
H21 H 0.661991 0.626208 0.193972 0.027 Uiso 1 1 calc R U . . .
C75 C 0.58354(8) 0.1762(2) 0.43639(10) 0.0185(4) Uani 1 1 d . . . . .
H75 H 0.622255 0.167019 0.447241 0.022 Uiso 1 1 calc R U . . .
C45 C 0.91747(8) 0.1641(2) 0.55779(10) 0.0178(4) Uani 1 1 d . . . . .
H45 H 0.878755 0.151746 0.544907 0.021 Uiso 1 1 calc R U . . .
C55 C 0.96218(9) 0.5392(2) 0.69607(11) 0.0259(5) Uani 1 1 d . . . . .
H55 H 0.949580 0.478077 0.723215 0.031 Uiso 1 1 calc R U . . .
C92 C 0.84751(9) 0.4932(2) 0.85534(12) 0.0287(5) Uani 1 1 d . . . . .
H92 H 0.859028 0.535374 0.901499 0.034 Uiso 1 1 calc R U . . .
C33 C 0.65876(10) 0.9738(2) 0.33699(13) 0.0311(5) Uani 1 1 d . . . . .
H33 H 0.646894 1.059475 0.336075 0.037 Uiso 1 1 calc R U . . .
C60 C 0.69326(7) 0.50996(17) 0.53545(10) 0.0127(3) Uani 1 1 d . . . . .
C95 C 0.81515(9) 0.3704(2) 0.72107(12) 0.0250(5) Uani 1 1 d . . . . .
H95 H 0.804612 0.327437 0.675152 0.030 Uiso 1 1 calc R U . . .
C84 C 0.48429(9) 0.6386(2) 0.26735(12) 0.0304(5) Uani 1 1 d . . . . .
H84 H 0.467194 0.636732 0.215513 0.036 Uiso 1 1 calc R U . . .
C102 C 0.78027(11) 0.9695(2) 0.62049(14) 0.0337(5) Uani 1 1 d . . . . .
H102 H 0.752620 1.031628 0.600082 0.040 Uiso 1 1 calc R U . . .
C43 C 1.00836(9) 0.0778(2) 0.58029(12) 0.0235(4) Uani 1 1 d . . . . .
H43 H 1.031954 0.006991 0.583308 0.028 Uiso 1 1 calc R U . . .
C74 C 0.55147(9) 0.0697(2) 0.43531(12) 0.0235(4) Uani 1 1 d . . . . .
H74 H 0.568229 -0.011688 0.445743 0.028 Uiso 1 1 calc R U . . .
C42 C 1.03035(8) 0.1988(2) 0.59522(12) 0.0207(4) Uani 1 1 d . . . . .
H42 H 1.069056 0.210882 0.607804 0.025 Uiso 1 1 calc R U . . .
C35 C 0.63778(8) 0.7536(2) 0.30755(11) 0.0226(4) Uani 1 1 d . . . . .
H35 H 0.611383 0.689213 0.286499 0.027 Uiso 1 1 calc R U . . .
C73 C 0.49462(9) 0.0823(2) 0.41890(12) 0.0228(4) Uani 1 1 d . . . . .
H73 H 0.472468 0.009356 0.417398 0.027 Uiso 1 1 calc R U . . .
C25 C 0.69122(10) 0.3435(2) 0.26600(13) 0.0300(5) Uani 1 1 d . . . . .
H25 H 0.705113 0.301411 0.312028 0.036 Uiso 1 1 calc R U . . .
C105 C 0.86087(8) 0.7881(2) 0.68014(12) 0.0236(4) Uani 1 1 d . . . . .
H105 H 0.888865 0.726755 0.700694 0.028 Uiso 1 1 calc R U . . .
C24 C 0.67568(11) 0.2735(3) 0.20155(14) 0.0378(6) Uani 1 1 d . . . . .
H24 H 0.679943 0.183799 0.203390 0.045 Uiso 1 1 calc R U . . .
C44 C 0.95141(9) 0.0602(2) 0.56079(12) 0.0226(4) Uani 1 1 d . . . . .
H44 H 0.936004 -0.022360 0.549648 0.027 Uiso 1 1 calc R U . . .
C50 C 0.93973(8) 0.54093(19) 0.61916(10) 0.0170(4) Uani 1 1 d . . . . .
C93 C 0.84615(9) 0.3623(3) 0.85307(13) 0.0323(5) Uani 1 1 d . . . . .
H93 H 0.856336 0.314612 0.897373 0.039 Uiso 1 1 calc R U . . .
C91 C 0.83219(8) 0.5645(2) 0.79069(11) 0.0234(4) Uani 1 1 d . . . . .
H91 H 0.832986 0.654658 0.792952 0.028 Uiso 1 1 calc R U . . .
C54 C 1.00262(10) 0.6259(2) 0.73310(12) 0.0326(6) Uani 1 1 d . . . . .
H54 H 1.017421 0.623516 0.785215 0.039 Uiso 1 1 calc R U . . .
C83 C 0.46787(10) 0.7271(2) 0.30866(14) 0.0316(5) Uani 1 1 d . . . . .
H83 H 0.438900 0.784843 0.285626 0.038 Uiso 1 1 calc R U . . .
C23 C 0.65387(10) 0.3344(3) 0.13428(13) 0.0329(5) Uani 1 1 d . . . . .
H23 H 0.642734 0.286291 0.090092 0.039 Uiso 1 1 calc R U . . .
C53 C 1.02137(10) 0.7154(2) 0.69448(14) 0.0352(6) Uani 1 1 d . . . . .
H53 H 1.049753 0.772965 0.719798 0.042 Uiso 1 1 calc R U . . .
C32 C 0.71409(11) 0.9436(2) 0.36855(14) 0.0340(5) Uani 1 1 d . . . . .
H32 H 0.740201 1.008747 0.389305 0.041 Uiso 1 1 calc R U . . .
C22 C 0.64843(9) 0.4648(2) 0.13178(12) 0.0292(5) Uani 1 1 d . . . . .
H22 H 0.633110 0.506185 0.085735 0.035 Uiso 1 1 calc R U . . .
Ga2 Ga 0.75462(11) 0.4594(3) 0.51371(17) 0.0200(6) Uani 0.11 1 d . . P A 2
Cl2 Cl 0.7551(2) 0.2468(5) 0.5116(4) 0.0196(11) Uani 0.11 1 d . . P A 2

loop_
_atom_site_aniso_label
_atom_site_aniso_U_11
_atom_site_aniso_U_22
_atom_site_aniso_U_33
_atom_site_aniso_U_23
_atom_site_aniso_U_13
_atom_site_aniso_U_12
Ga1 0.00813(13) 0.01142(12) 0.01614(16) 0.00218(14) 0.00612(13) 0.00137(10)
Cl1 0.0191(3) 0.0099(3) 0.0314(4) 0.0014(3) 0.0128(3) 0.0010(2)
P2 0.0111(2) 0.0209(3) 0.0122(2) 0.00585(18) 0.00473(17) 0.00519(18)
P4 0.0129(2) 0.0182(3) 0.0138(2) -0.00579(18) -0.00187(18) 0.00322(18)
P3 0.0097(2) 0.0218(3) 0.0112(2) -0.00567(18) 0.00328(17) -0.00431(18)
P1 0.0110(2) 0.0171(2) 0.0129(2) 0.00366(18) -0.00139(17) -0.00174(18)
C12 0.0192(9) 0.0175(10) 0.0101(8) 0.0029(7) 0.0001(7) -0.0037(8)
C64 0.0208(9) 0.0196(10) 0.0115(9) -0.0046(7) -0.0023(7) 0.0030(8)
C14 0.0105(8) 0.0210(10) 0.0142(9) 0.0009(7) 0.0026(7) -0.0012(7)
C13 0.0166(9) 0.0237(11) 0.0138(9) 0.0002(7) 0.0058(7) -0.0045(8)
C63 0.0189(9) 0.0249(10) 0.0125(9) -0.0003(8) 0.0052(7) 0.0059(8)
C15 0.0103(8) 0.0161(9) 0.0113(8) 0.0023(7) 0.0014(6) -0.0001(7)
C62 0.0130(8) 0.0207(10) 0.0136(9) -0.0016(7) 0.0032(7) 0.0006(7)
C61 0.0112(8) 0.0151(9) 0.0112(8) -0.0016(7) 0.0009(7) -0.0004(7)
C11 0.0118(8) 0.0139(9) 0.0155(9) 0.0004(7) -0.0010(7) -0.0022(7)
C10 0.0101(8) 0.0122(8) 0.0147(9) 0.0012(7) 0.0016(7) -0.0011(7)
C30 0.0161(9) 0.0210(10) 0.0137(9) 0.0035(7) 0.0064(7) 0.0031(8)
C80 0.0122(8) 0.0216(10) 0.0131(9) 0.0018(7) 0.0006(7) -0.0081(7)
C100 0.0169(9) 0.0231(10) 0.0130(9) -0.0054(7) 0.0074(7) -0.0029(8)
C41 0.0138(9) 0.0161(9) 0.0221(10) 0.0025(8) 0.0055(7) 0.0004(7)
C65 0.0131(8) 0.0128(9) 0.0156(9) -0.0024(7) -0.0022(7) 0.0015(7)
C20 0.0102(8) 0.0245(11) 0.0152(9) -0.0003(8) 0.0002(7) -0.0022(7)
C40 0.0121(8) 0.0173(9) 0.0107(8) 0.0038(7) 0.0034(7) 0.0032(7)
C90 0.0084(8) 0.0239(10) 0.0165(9) -0.0031(8) 0.0003(7) 0.0022(7)
C51 0.0250(10) 0.0198(10) 0.0193(10) -0.0023(8) 0.0047(8) 0.0037(8)
C70 0.0130(8) 0.0185(9) 0.0097(8) -0.0039(7) 0.0023(7) -0.0029(7)
C104 0.0296(12) 0.0396(14) 0.0300(12) -0.0156(10) 0.0201(10) -0.0185(10)
C71 0.0141(9) 0.0171(10) 0.0219(10) -0.0022(8) 0.0058(7) -0.0002(7)
C34 0.0230(10) 0.0379(13) 0.0275(11) 0.0100(10) 0.0144(9) 0.0147(10)
C103 0.0476(15) 0.0299(13) 0.0347(13) -0.0056(10) 0.0270(12) -0.0152(11)
C81 0.0241(10) 0.0213(11) 0.0178(10) 0.0016(8) 0.0029(8) -0.0016(8)
C72 0.0156(9) 0.0222(11) 0.0253(10) -0.0015(8) 0.0077(8) -0.0032(8)
C101 0.0231(10) 0.0241(11) 0.0263(11) 0.0024(9) 0.0079(9) -0.0009(9)
C31 0.0214(10) 0.0243(11) 0.0279(11) -0.0034(9) 0.0052(9) 0.0032(9)
C85 0.0250(10) 0.0285(12) 0.0159(10) -0.0001(8) 0.0029(8) -0.0092(9)
C94 0.0348(13) 0.0244(12) 0.0341(13) 0.0055(10) 0.0052(10) 0.0039(10)
C52 0.0306(12) 0.0205(11) 0.0371(13) -0.0065(10) 0.0067(10) 0.0001(9)
C82 0.0309(12) 0.0223(11) 0.0324(12) 0.0054(9) 0.0069(10) 0.0022(9)
C21 0.0212(10) 0.0264(11) 0.0183(10) 0.0020(8) 0.0031(8) 0.0001(9)
C75 0.0156(9) 0.0234(10) 0.0141(9) -0.0017(7) 0.0015(7) 0.0029(8)
C45 0.0157(9) 0.0233(10) 0.0130(9) 0.0009(7) 0.0028(7) -0.0036(8)
C55 0.0305(11) 0.0290(12) 0.0149(10) -0.0001(8) 0.0031(8) 0.0120(9)
C92 0.0246(11) 0.0396(13) 0.0168(10) 0.0002(9) -0.0003(8) -0.0017(10)
C33 0.0390(13) 0.0273(12) 0.0321(12) 0.0009(10) 0.0186(10) 0.0150(10)
C60 0.0109(8) 0.0116(8) 0.0131(8) -0.0001(7) 0.0003(7) 0.0015(7)
C95 0.0255(11) 0.0244(11) 0.0220(11) -0.0014(8) 0.0035(9) 0.0020(9)
C84 0.0268(11) 0.0353(13) 0.0199(11) 0.0113(9) -0.0048(9) -0.0103(10)
C102 0.0412(14) 0.0247(12) 0.0387(14) 0.0082(10) 0.0179(11) -0.0005(10)
C43 0.0224(10) 0.0200(10) 0.0286(11) 0.0002(8) 0.0092(9) 0.0060(8)
C74 0.0261(10) 0.0196(11) 0.0223(10) 0.0042(8) 0.0045(8) 0.0044(8)
C42 0.0137(9) 0.0217(10) 0.0271(11) 0.0010(8) 0.0073(8) 0.0021(8)
C35 0.0160(9) 0.0332(12) 0.0198(10) 0.0076(9) 0.0074(8) 0.0031(8)
C73 0.0247(10) 0.0192(10) 0.0249(11) 0.0002(8) 0.0087(9) -0.0057(8)
C25 0.0326(12) 0.0249(12) 0.0245(11) 0.0017(9) -0.0017(9) -0.0007(10)
C105 0.0174(9) 0.0334(12) 0.0211(10) -0.0102(9) 0.0078(8) -0.0033(9)
C24 0.0415(14) 0.0267(13) 0.0381(14) -0.0082(11) 0.0031(11) -0.0013(11)
C44 0.0262(10) 0.0177(10) 0.0230(10) -0.0048(8) 0.0069(8) -0.0047(8)
C50 0.0156(9) 0.0196(10) 0.0133(9) -0.0021(7) 0.0014(7) 0.0086(8)
C93 0.0253(11) 0.0428(15) 0.0240(11) 0.0118(10) 0.0013(9) 0.0034(10)
C91 0.0202(10) 0.0268(11) 0.0185(10) -0.0037(8) -0.0003(8) 0.0001(8)
C54 0.0324(12) 0.0364(14) 0.0188(11) -0.0107(9) -0.0054(9) 0.0163(11)
C83 0.0256(11) 0.0246(12) 0.0367(13) 0.0164(10) -0.0007(10) -0.0031(9)
C23 0.0284(12) 0.0435(15) 0.0234(11) -0.0129(10) 0.0039(9) -0.0063(11)
C53 0.0256(11) 0.0302(13) 0.0401(14) -0.0205(11) -0.0024(10) 0.0068(10)
C32 0.0355(13) 0.0254(12) 0.0394(14) -0.0083(10) 0.0099(11) 0.0020(10)
C22 0.0263(11) 0.0422(14) 0.0148(10) -0.0008(9) 0.0008(8) -0.0019(10)
Ga2 0.0155(12) 0.0305(14) 0.0118(12) -0.0043(13) 0.0014(11) -0.0027(9)
Cl2 0.016(3) 0.013(2) 0.033(3) -0.007(3) 0.012(2) -0.0040(19)

loop_
_atom_type_symbol
_atom_type_description
_atom_type_scat_dispersion_real
_atom_type_scat_dispersion_imag
_atom_type_scat_source
C C 0.0033 0.0016 'International Tables Vol C Tables 4.2.6.8 and 6.1.1.4'
H H 0.0000 0.0000 'International Tables Vol C Tables 4.2.6.8 and 6.1.1.4'
Cl Cl 0.1484 0.1585 'International Tables Vol C Tables 4.2.6.8 and 6.1.1.4'
Ga Ga 0.2307 1.6083 'International Tables Vol C Tables 4.2.6.8 and 6.1.1.4'
P P 0.1023 0.0942 'International Tables Vol C Tables 4.2.6.8 and 6.1.1.4'

loop_
_geom_angle_atom_site_label_1
_geom_angle_atom_site_label_2
_geom_angle_atom_site_label_3
_geom_angle
_geom_angle_site_symmetry_1
_geom_angle_site_symmetry_3
_geom_angle_publ_flag
CL2b GA2b P4 121.1(2) . . ?
C15 P2 C50 101.63(9) . . ?
C40 P2 C15 102.40(8) . . ?
CL1a GA1a P1 112.34(3) . . ?
CL2b GA2b C65 115.9(2) . . ?
C40 P2 C50 100.10(8) . . ?
C100 P4 C65 106.72(9) . . ?
C100 P4 C90 106.93(9) . . ?
C100 P4 Ga2 129.41(10) . . ?
C65 P4 C90 101.75(9) . . ?
C65 P4 Ga2 68.66(9) . . ?
C90 P4 Ga2 123.53(10) . . ?
C80 P3 C61 102.68(9) . . ?
C80 P3 C70 100.40(8) . . ?
C70 P3 C61 103.26(8) . . ?
C11 P1 Ga1 75.37(6) . . ?
C11 P1 C30 109.45(9) . . ?
C11 P1 C20 106.05(9) . . ?
C30 P1 Ga1 119.66(6) . . ?
C20 P1 Ga1 128.09(7) . . ?
C20 P1 C30 108.80(9) . . ?
C13 C12 H12 120.9 . . ?
C13 C12 C11 118.18(17) . . ?
C11 C12 H12 120.9 . . ?
C63 C64 H64 120.3 . . ?
C63 C64 C65 119.48(17) . . ?
C65 C64 H64 120.3 . . ?
C13 C14 H14 119.2 . . ?
C13 C14 C15 121.54(17) . . ?
C15 C14 H14 119.2 . . ?
C12 C13 C14 120.56(17) . . ?
C12 C13 H13 119.7 . . ?
C14 C13 H13 119.7 . . ?
C64 C63 H63 119.9 . . ?
C62 C63 C64 120.18(18) . . ?
C62 C63 H63 119.9 . . ?
C14 C15 P2 123.13(14) . . ?
C14 C15 C10 118.67(16) . . ?
C10 C15 P2 118.18(13) . . ?
C63 C62 H62 119.6 . . ?
C63 C62 C61 120.85(17) . . ?
C61 C62 H62 119.6 . . ?
C62 C61 P3 122.48(14) . . ?
C62 C61 C60 119.23(17) . . ?
C60 C61 P3 118.29(14) . . ?
C12 C11 P1 128.82(14) . . ?
C12 C11 C10 122.16(17) . . ?
C10 C11 P1 108.34(13) . . ?
C15 C10 Ga1 132.68(14) . . ?
C15 C10 C11 118.72(16) . . ?
C15 C10 Ga2 118.98(15) . . ?
C11 C10 Ga1 106.98(12) . . ?
C11 C10 Ga2 122.06(15) . . ?
C10 GA1a Cl1 104.27(6) . . ?
C10 GA2b P4 107.25(12) . . ?
C31 C30 P1 120.92(15) . . ?
C31 C30 C35 118.74(19) . . ?
C10 GA1a P1 69.07(5) . . ?
C10 GA2b C65 141.65(15) . . ?
C10 GA1a C60 147.65(8) . . ?
C10 GA2b Cl2 99.70(19) . . ?
C35 C30 P1 119.73(16) . . ?
C81 C80 P3 126.07(15) . . ?
C81 C80 C85 117.54(19) . . ?
C85 C80 P3 116.37(16) . . ?
C101 C100 P4 122.51(15) . . ?
C101 C100 C105 118.3(2) . . ?
C105 C100 P4 118.22(16) . . ?
C40 C41 H41 119.8 . . ?
C42 C41 H41 119.8 . . ?
C42 C41 C40 120.41(19) . . ?
P4 C65 Ga2 68.81(9) . . ?
C64 C65 P4 125.08(14) . . ?
C64 C65 C60 120.84(17) . . ?
C64 C65 Ga2 160.21(16) . . ?
C60 C65 P4 113.69(14) . . ?
C60 C65 Ga2 45.71(11) . . ?
C21 C20 P1 124.74(17) . . ?
C21 C20 C25 119.6(2) . . ?
C25 C20 P1 115.56(16) . . ?
C41 C40 P2 124.37(15) . . ?
C41 C40 C45 118.62(17) . . ?
C45 C40 P2 116.74(14) . . ?
C95 C90 P4 114.84(15) . . ?
C91 C90 P4 126.28(17) . . ?
C91 C90 C95 118.9(2) . . ?
C52 C51 H51 119.4 . . ?
C52 C51 C50 121.2(2) . . ?
C50 C51 H51 119.4 . . ?
C71 C70 P3 123.61(15) . . ?
C71 C70 C75 118.45(18) . . ?
C75 C70 P3 117.62(14) . . ?
C103 C104 H104 119.6 . . ?
C103 C104 C105 120.9(2) . . ?
C105 C104 H104 119.6 . . ?
C70 C71 H71 119.7 . . ?
C72 C71 C70 120.61(19) . . ?
C72 C71 H71 119.7 . . ?
C33 C34 H34 119.8 . . ?
C35 C34 H34 119.8 . . ?
C35 C34 C33 120.5(2) . . ?
C104 C103 H103 120.2 . . ?
C104 C103 C102 119.5(2) . . ?
C102 C103 H103 120.2 . . ?
C80 C81 H81 119.4 . . ?
C82 C81 C80 121.2(2) . . ?
C82 C81 H81 119.4 . . ?
C71 C72 H72 119.9 . . ?
C73 C72 C71 120.27(19) . . ?
C73 C72 H72 119.9 . . ?
C100 C101 H101 119.7 . . ?
C100 C101 C102 120.6(2) . . ?
C102 C101 H101 119.7 . . ?
C30 C31 H31 119.8 . . ?
C30 C31 C32 120.3(2) . . ?
C65 GA2b P4 42.54(6) . . ?
C32 C31 H31 119.8 . . ?
C80 C85 H85 119.4 . . ?
C84 C85 C80 121.2(2) . . ?
C84 C85 H85 119.4 . . ?
C95 C94 H94 119.9 . . ?
C95 C94 C93 120.2(2) . . ?
C93 C94 H94 119.9 . . ?
C51 C52 H52 120.0 . . ?
C51 C52 C53 120.1(2) . . ?
C53 C52 H52 120.0 . . ?
C81 C82 H82 119.9 . . ?
C83 C82 C81 120.1(2) . . ?
C83 C82 H82 119.9 . . ?
C20 C21 H21 120.2 . . ?
C20 C21 C22 119.7(2) . . ?
C22 C21 H21 120.2 . . ?
C70 C75 H75 119.6 . . ?
C74 C75 C70 120.89(18) . . ?
C74 C75 H75 119.6 . . ?
C40 C45 H45 119.4 . . ?
C44 C45 C40 121.15(18) . . ?
C44 C45 H45 119.4 . . ?
C50 C55 H55 119.6 . . ?
C54 C55 H55 119.6 . . ?
C54 C55 C50 120.9(2) . . ?
C93 C92 H92 119.6 . . ?
C93 C92 C91 120.8(2) . . ?
C91 C92 H92 119.6 . . ?
C34 C33 H33 120.1 . . ?
C34 C33 C32 119.8(2) . . ?
C32 C33 H33 120.1 . . ?
C61 C60 Ga1 122.23(13) . . ?
C61 C60 Ga2 136.58(17) . . ?
C65 C60 Ga1 117.73(13) . . ?
C65 C60 C61 119.17(17) . . ?
C65 C60 Ga2 101.06(16) . . ?
C90 C95 H95 119.7 . . ?
C94 C95 C90 120.6(2) . . ?
C94 C95 H95 119.7 . . ?
C85 C84 H84 119.9 . . ?
C83 C84 C85 120.2(2) . . ?
C83 C84 H84 119.9 . . ?
C103 C102 C101 120.2(2) . . ?
C103 C102 H102 119.9 . . ?
C101 C102 H102 119.9 . . ?
C42 C43 H43 120.1 . . ?
C42 C43 C44 119.81(19) . . ?
C44 C43 H43 120.1 . . ?
C75 C74 H74 120.1 . . ?
C75 C74 C73 119.87(19) . . ?
C73 C74 H74 120.1 . . ?
C41 C42 H42 119.8 . . ?
C43 C42 C41 120.41(18) . . ?
C43 C42 H42 119.8 . . ?
C30 C35 H35 119.7 . . ?
C34 C35 C30 120.5(2) . . ?
C34 C35 H35 119.7 . . ?
C72 C73 C74 119.90(19) . . ?
C72 C73 H73 120.1 . . ?
C74 C73 H73 120.1 . . ?
C20 C25 H25 119.8 . . ?
C24 C25 C20 120.3(2) . . ?
C24 C25 H25 119.8 . . ?
C100 C105 H105 119.7 . . ?
C104 C105 C100 120.5(2) . . ?
C104 C105 H105 119.7 . . ?
C25 C24 H24 120.0 . . ?
C25 C24 C23 120.0(2) . . ?
C23 C24 H24 120.0 . . ?
C45 C44 C43 119.59(19) . . ?
C45 C44 H44 120.2 . . ?
C43 C44 H44 120.2 . . ?
C51 C50 P2 125.60(15) . . ?
C51 C50 C55 117.9(2) . . ?
C55 C50 P2 116.50(17) . . ?
C94 C93 H93 120.2 . . ?
C92 C93 C94 119.6(2) . . ?
C92 C93 H93 120.2 . . ?
C90 C91 C92 119.9(2) . . ?
C90 C91 H91 120.0 . . ?
C92 C91 H91 120.0 . . ?
C55 C54 H54 119.9 . . ?
C53 C54 C55 120.3(2) . . ?
C53 C54 H54 119.9 . . ?
C82 C83 H83 120.2 . . ?
C60 GA1a Cl1 104.96(6) . . ?
C60 GA2b P4 75.34(11) . . ?
C60 GA1a P1 111.32(5) . . ?
C60 GA2b C10 146.05(19) . . ?
C60 GA2b C65 33.23(8) . . ?
C60 GA2b Cl2 107.7(2) . . ?
C84 C83 C82 119.6(2) . . ?
C84 C83 H83 120.2 . . ?
C24 C23 H23 120.1 . . ?
C22 C23 C24 119.8(2) . . ?
C22 C23 H23 120.1 . . ?
C52 C53 H53 120.2 . . ?
C54 C53 C52 119.7(2) . . ?
C54 C53 H53 120.2 . . ?
C31 C32 H32 119.9 . . ?
C33 C32 C31 120.2(2) . . ?
C33 C32 H32 119.9 . . ?
C21 C22 H22 119.7 . . ?
C23 C22 C21 120.6(2) . . ?
C23 C22 H22 119.7 . . ?

loop_
_geom_bond_atom_site_label_1
_geom_bond_atom_site_label_2
_geom_bond_distance
_geom_bond_site_symmetry_2
_geom_bond_publ_flag
GA1a Cl1 2.2495(8) . ?
GA1a P1 2.5674(6) . ?
GA1a C10 1.9751(18) . ?
GA1a C60 1.9939(18) . ?
GA2b Cl2 2.238(6) . ?
P2 C15 1.8385(18) . ?
P2 C40 1.8361(19) . ?
P2 C50 1.841(2) . ?
P4 C100 1.818(2) . ?
P4 C65 1.8254(19) . ?
P4 C90 1.826(2) . ?
P4 Ga2 2.517(3) . ?
P3 C61 1.8400(18) . ?
P3 C80 1.838(2) . ?
P3 C70 1.8393(19) . ?
P1 C11 1.8092(19) . ?
P1 C30 1.814(2) . ?
P1 C20 1.810(2) . ?
C12 H12 0.9500 . ?
C12 C13 1.386(3) . ?
C12 C11 1.397(3) . ?
C64 H64 0.9500 . ?
C64 C63 1.393(3) . ?
C64 C65 1.397(3) . ?
C14 H14 0.9500 . ?
C14 C13 1.394(3) . ?
C14 C15 1.397(3) . ?
C13 H13 0.9500 . ?
C63 H63 0.9500 . ?
C63 C62 1.392(3) . ?
C15 C10 1.406(2) . ?
C62 H62 0.9500 . ?
C62 C61 1.397(3) . ?
C61 C60 1.412(2) . ?
C11 C10 1.411(3) . ?
C10 Ga2 2.150(3) . ?
C30 C31 1.397(3) . ?
C30 C35 1.400(3) . ?
C80 C81 1.392(3) . ?
C80 C85 1.400(3) . ?
C100 C101 1.391(3) . ?
C100 C105 1.406(3) . ?
C41 H41 0.9500 . ?
C41 C40 1.395(2) . ?
C41 C42 1.391(3) . ?
C65 C60 1.404(3) . ?
C65 Ga2 2.515(3) . ?
C20 C21 1.391(3) . ?
C20 C25 1.391(3) . ?
C40 C45 1.396(3) . ?
C90 C95 1.399(3) . ?
C90 C91 1.393(3) . ?
C51 H51 0.9500 . ?
C51 C52 1.388(3) . ?
C51 C50 1.394(3) . ?
C70 C71 1.397(3) . ?
C70 C75 1.398(3) . ?
C104 H104 0.9500 . ?
C104 C103 1.378(4) . ?
C104 C105 1.385(3) . ?
C71 H71 0.9500 . ?
C71 C72 1.390(3) . ?
C34 H34 0.9500 . ?
C34 C33 1.385(4) . ?
C34 C35 1.385(3) . ?
C103 H103 0.9500 . ?
C103 C102 1.387(4) . ?
C81 H81 0.9500 . ?
C81 C82 1.390(3) . ?
C72 H72 0.9500 . ?
C72 C73 1.380(3) . ?
C101 H101 0.9500 . ?
C101 C102 1.402(3) . ?
C31 H31 0.9500 . ?
C31 C32 1.397(3) . ?
C85 H85 0.9500 . ?
C85 C84 1.389(3) . ?
C94 H94 0.9500 . ?
C94 C95 1.385(3) . ?
C94 C93 1.387(4) . ?
C52 H52 0.9500 . ?
C52 C53 1.389(4) . ?
C82 H82 0.9500 . ?
C82 C83 1.387(3) . ?
C21 H21 0.9500 . ?
C21 C22 1.392(3) . ?
C75 H75 0.9500 . ?
C75 C74 1.386(3) . ?
C45 H45 0.9500 . ?
C45 C44 1.386(3) . ?
C55 H55 0.9500 . ?
C55 C50 1.402(3) . ?
C55 C54 1.390(3) . ?
C92 H92 0.9500 . ?
C92 C93 1.378(4) . ?
C92 C91 1.396(3) . ?
C33 H33 0.9500 . ?
C33 C32 1.385(3) . ?
C60 Ga2 1.834(3) . ?
C95 H95 0.9500 . ?
C84 H84 0.9500 . ?
C84 C83 1.377(4) . ?
C102 H102 0.9500 . ?
C43 H43 0.9500 . ?
C43 C42 1.384(3) . ?
C43 C44 1.396(3) . ?
C74 H74 0.9500 . ?
C74 C73 1.393(3) . ?
C42 H42 0.9500 . ?
C35 H35 0.9500 . ?
C73 H73 0.9500 . ?
C25 H25 0.9500 . ?
C25 C24 1.385(3) . ?
C105 H105 0.9500 . ?
C24 H24 0.9500 . ?
C24 C23 1.388(4) . ?
C44 H44 0.9500 . ?
C93 H93 0.9500 . ?
C91 H91 0.9500 . ?
C54 H54 0.9500 . ?
C54 C53 1.380(4) . ?
C83 H83 0.9500 . ?
C23 H23 0.9500 . ?
C23 C22 1.379(4) . ?
C53 H53 0.9500 . ?
C32 H32 0.9500 . ?
C22 H22 0.9500 . ?

loop_
_geom_torsion_atom_site_label_1
_geom_torsion_atom_site_label_2
_geom_torsion_atom_site_label_3
_geom_torsion_atom_site_label_4
_geom_torsion
_geom_torsion_site_symmetry_1
_geom_torsion_site_symmetry_2
_geom_torsion_site_symmetry_3
_geom_torsion_site_symmetry_4
_geom_torsion_publ_flag
GA1a P1 C11 C12 166.7(2) . . . . ?
C100 P4 C65 GA2b 126.46(10) . . . . ?
C90 P4 C65 GA2b -121.63(11) . . . . ?
GA1a P1 C11 C10 -3.87(12) . . . . ?
P2 C15 C10 C11 177.34(14) . . . . ?
P2 C40 C45 C44 -174.01(15) . . . . ?
P4 C100 C101 C102 -169.00(18) . . . . ?
P4 C100 C105 C104 169.45(16) . . . . ?
P4 C65 C60 C61 174.68(14) . . . . ?
P4 C90 C95 C94 -177.24(18) . . . . ?
P4 C90 C91 C92 177.82(16) . . . . ?
P3 C61 C60 C65 174.17(14) . . . . ?
P3 C80 C81 C82 -175.70(17) . . . . ?
P3 C80 C85 C84 177.51(16) . . . . ?
P3 C70 C71 C72 173.07(15) . . . . ?
P3 C70 C75 C74 -173.66(15) . . . . ?
P1 C11 C10 C15 172.38(15) . . . . ?
P1 C30 C31 C32 -171.50(18) . . . . ?
P1 C30 C35 C34 171.29(16) . . . . ?
P1 C20 C21 C22 176.30(16) . . . . ?
P1 C20 C25 C24 -175.1(2) . . . . ?
C12 C11 C10 C15 1.1(3) . . . . ?
C64 C63 C62 C61 -0.9(3) . . . . ?
C64 C65 C60 C61 1.5(3) . . . . ?
C14 C15 C10 C11 -4.2(3) . . . . ?
C13 C12 C11 P1 -167.42(16) . . . . ?
C13 C12 C11 C10 2.0(3) . . . . ?
GA1a P1 C30 C31 64.77(18) . . . . ?
GA1a P1 C30 C35 -106.17(15) . . . . ?
C13 C14 C15 P2 -177.22(15) . . . . ?
C13 C14 C15 C10 4.4(3) . . . . ?
GA2b P4 C100 C101 54.6(2) . . . . ?
GA2b P4 C100 C105 -114.14(17) . . . . ?
GA2b P4 C65 C64 163.9(2) . . . . ?
GA2b P4 C65 C60 -8.91(14) . . . . ?
GA1a P1 C20 C21 171.90(14) . . . . ?
C63 C64 C65 P4 -169.81(16) . . . . ?
C63 C64 C65 C60 2.6(3) . . . . ?
C63 C62 C61 P3 -174.41(15) . . . . ?
C63 C62 C61 C60 4.9(3) . . . . ?
C15 P2 C40 C41 97.72(17) . . . . ?
C15 P2 C40 C45 -88.38(15) . . . . ?
C15 P2 C50 C51 -10.92(19) . . . . ?
C15 P2 C50 C55 171.53(15) . . . . ?
C15 C14 C13 C12 -1.3(3) . . . . ?
C62 C61 C60 C65 -5.2(3) . . . . ?
C61 P3 C80 C81 -10.27(19) . . . . ?
C61 P3 C80 C85 171.23(15) . . . . ?
C61 P3 C70 C71 101.28(17) . . . . ?
C61 P3 C70 C75 -85.27(16) . . . . ?
C61 C60 GA2b CL2b -47.7(3) . . . . ?
C11 P1 C30 C31 -19.08(19) . . . . ?
C11 P1 C30 C35 169.99(15) . . . . ?
C11 P1 C20 C21 -104.33(18) . . . . ?
C11 P1 C20 C25 71.87(18) . . . . ?
C11 C12 C13 C14 -1.9(3) . . . . ?
C30 P1 C11 C12 -76.5(2) . . . . ?
C30 P1 C11 C10 112.88(14) . . . . ?
C30 P1 C20 C21 13.3(2) . . . . ?
C30 P1 C20 C25 -170.49(16) . . . . ?
C30 C31 C32 C33 0.4(4) . . . . ?
C80 P3 C61 C62 61.30(18) . . . . ?
C80 P3 C61 C60 -118.03(15) . . . . ?
C80 P3 C70 C71 -4.53(18) . . . . ?
C80 P3 C70 C75 168.92(15) . . . . ?
C80 C81 C82 C83 -2.4(3) . . . . ?
C80 C85 C84 C83 -1.0(3) . . . . ?
C100 P4 C65 C64 -69.60(19) . . . . ?
C100 P4 C65 C60 117.56(15) . . . . ?
C100 P4 C90 C95 -171.89(15) . . . . ?
C100 P4 C90 C91 9.9(2) . . . . ?
C100 C101 C102 C103 0.2(4) . . . . ?
C41 C40 C45 C44 0.2(3) . . . . ?
C65 P4 C100 C101 -21.22(19) . . . . ?
C65 P4 C100 C105 170.04(15) . . . . ?
C65 P4 C90 C95 76.36(16) . . . . ?
C65 P4 C90 C91 -101.82(18) . . . . ?
C65 C64 C63 C62 -2.9(3) . . . . ?
C65 C60 GA2b CL2b 110.5(2) . . . . ?
C20 P1 C11 C12 40.7(2) . . . . ?
C20 P1 C11 C10 -129.91(14) . . . . ?
C63 C64 C65 GA2b -39.5(6) . . . . ?
P2 C15 C10 GA1a -19.3(3) . . . . ?
P2 C15 C10 GA2b -8.2(2) . . . . ?
C14 C15 C10 GA1a 159.21(16) . . . . ?
C14 C15 C10 GA2b 170.29(17) . . . . ?
P3 C61 C60 GA2b -30.4(3) . . . . ?
P3 C61 C60 GA1a -16.8(2) . . . . ?
C62 C61 C60 GA2b 150.2(2) . . . . ?
C62 C61 C60 GA1a 163.87(15) . . . . ?
P1 C11 C10 GA2b -1.9(2) . . . . ?
P1 C11 C10 GA1a 5.09(16) . . . . ?
GA1a P1 C20 C25 -11.9(2) . . . . ?
GA2b P4 C90 C95 4.3(2) . . . . ?
GA2b P4 C90 C91 -173.87(16) . . . . ?
C12 C11 C10 GA1a -166.24(15) . . . . ?
C12 C11 C10 GA2b -173.21(17) . . . . ?
P4 C65 C60 GA1a 5.14(19) . . . . ?
GA2b C65 C60 C61 163.1(2) . . . . ?
P4 C65 C60 GA2b 11.63(19) . . . . ?
C64 C65 C60 GA1a -168.04(15) . . . . ?
C64 C65 C60 GA2b -161.55(19) . . . . ?
C61 C60 GA2b P4 -166.2(2) . . . . ?
C61 C60 GA2b C10 94.6(4) . . . . ?
C61 C60 GA2b C65 -158.3(3) . . . . ?
C65 C60 GA2b P4 -7.95(13) . . . . ?
C20 P1 C30 C31 -134.54(17) . . . . ?
C20 P1 C30 C35 54.52(18) . . . . ?
C20 C21 C22 C23 -1.3(3) . . . . ?
C65 C60 GA2b C10 -107.2(3) . . . . ?
C20 C25 C24 C23 -1.9(4) . . . . ?
C40 P2 C15 C14 -37.01(18) . . . . ?
C40 P2 C15 C10 141.42(15) . . . . ?
C40 P2 C50 C51 94.11(18) . . . . ?
C40 P2 C50 C55 -83.43(16) . . . . ?
C40 C41 C42 C43 -0.1(3) . . . . ?
C40 C45 C44 C43 0.5(3) . . . . ?
C90 P4 C100 C101 -129.50(17) . . . . ?
C90 P4 C100 C105 61.76(17) . . . . ?
C90 P4 C65 C64 42.30(19) . . . . ?
C90 P4 C65 C60 -130.54(15) . . . . ?
C51 C52 C53 C54 -0.9(3) . . . . ?
C70 P3 C61 C62 -42.77(18) . . . . ?
C70 P3 C61 C60 137.90(15) . . . . ?
C70 P3 C80 C81 96.01(18) . . . . ?
C70 P3 C80 C85 -82.49(16) . . . . ?
C70 C71 C72 C73 -0.1(3) . . . . ?
C70 C75 C74 C73 0.5(3) . . . . ?
C104 C103 C102 C101 -0.1(4) . . . . ?
C71 C70 C75 C74 0.1(3) . . . . ?
C71 C72 C73 C74 0.7(3) . . . . ?
C34 C33 C32 C31 0.0(4) . . . . ?
C103 C104 C105 C100 -0.1(3) . . . . ?
C81 C80 C85 C84 -1.1(3) . . . . ?
C81 C82 C83 C84 0.1(3) . . . . ?
C101 C100 C105 C104 0.2(3) . . . . ?
C31 C30 C35 C34 0.2(3) . . . . ?
C85 C80 C81 C82 2.8(3) . . . . ?
C85 C84 C83 C82 1.5(3) . . . . ?
C52 C51 C50 P2 -173.97(16) . . . . ?
C52 C51 C50 C55 3.6(3) . . . . ?
C21 C20 C25 C24 1.3(3) . . . . ?
C75 C70 C71 C72 -0.3(3) . . . . ?
C75 C74 C73 C72 -0.9(3) . . . . ?
C55 C54 C53 C52 1.8(3) . . . . ?
C33 C34 C35 C30 0.2(3) . . . . ?
C95 C90 C91 C92 -0.3(3) . . . . ?
C95 C94 C93 C92 0.2(4) . . . . ?
C42 C41 C40 P2 173.33(15) . . . . ?
C42 C41 C40 C45 -0.5(3) . . . . ?
C42 C43 C44 C45 -1.1(3) . . . . ?
C35 C30 C31 C32 -0.5(3) . . . . ?
C35 C34 C33 C32 -0.3(3) . . . . ?
C25 C20 C21 C22 0.3(3) . . . . ?
C25 C24 C23 C22 0.9(4) . . . . ?
C105 C100 C101 C102 -0.3(3) . . . . ?
C105 C104 C103 C102 0.0(3) . . . . ?
C24 C23 C22 C21 0.7(4) . . . . ?
C44 C43 C42 C41 0.9(3) . . . . ?
C50 P2 C15 C14 66.21(18) . . . . ?
C50 P2 C15 C10 -115.36(16) . . . . ?
C50 P2 C40 C41 -6.69(18) . . . . ?
C50 P2 C40 C45 167.21(15) . . . . ?
C50 C51 C52 C53 -1.8(3) . . . . ?
C50 C55 C54 C53 0.0(3) . . . . ?
C93 C94 C95 C90 -1.1(4) . . . . ?
C93 C92 C91 C90 -0.5(3) . . . . ?
C91 C90 C95 C94 1.1(3) . . . . ?
C91 C92 C93 C94 0.6(4) . . . . ?
C54 C55 C50 P2 175.11(16) . . . . ?
C54 C55 C50 C51 -2.6(3) . . . . ?
